data_7021404
loop_
_publ_author_name
'Awasabisah, Dennis'
'Xu, Nan'
'Sharmah Gautam, Krishna P.'
'Powell, Douglas R.'
'Shaw, Michael J.'
'Richter-Addo, George B'

_publ_section_title
;
 Stable ruthenium nitrosyl porphyrins with axial O-bonded ligands;
 preparation and redox behavior.
;
_journal_issue 24
_journal_name_full 'Dalton transactions (Cambridge, England : 2003)'
_journal_page_first 8537
_journal_page_last 8540
_journal_paper_doi 10.1039/c3dt33109a
_journal_volume 42
_journal_year 2013
_chemical_formula_moiety 'C50 H36 F3 N5 O7 Ru'
_chemical_formula_sum 'C50 H36 F3 N5 O7 Ru'
_chemical_formula_weight 976.91
_chemical_name_systematic ?
_space_group_crystal_system triclinic
_space_group_IT_number 2
_space_group_name_Hall '-P 1'
_space_group_name_H-M_alt 'P -1'
_symmetry_space_group_name_Hall '-P 1'
_symmetry_space_group_name_H-M 'P -1'
_atom_sites_solution_hydrogens mixed
_atom_sites_solution_primary direct
_atom_sites_solution_secondary difmap
_audit_creation_method SHELXL-2012
_cell_angle_alpha 83.241(2)
_cell_angle_beta 74.191(2)
_cell_angle_gamma 76.385(3)
_cell_formula_units_Z 1
_cell_length_a 9.5563(4)
_cell_length_b 9.6307(4)
_cell_length_c 12.6223(5)
_cell_measurement_reflns_used 7226
_cell_measurement_temperature 100(2)
_cell_measurement_theta_max 28.30
_cell_measurement_theta_min 2.18
_cell_volume 1084.55(8)
_computing_cell_refinement 'SAINT (Bruker, 2007)'
_computing_data_collection 'SMART (Bruker, 2007)'
_computing_data_reduction 'SAINT (Bruker, 2007)'
_computing_molecular_graphics 'SHELXTL (Sheldrick, 2008)'
_computing_publication_material 'SHELXL-2012 (Sheldrick, 2012)'
_computing_structure_refinement 'SHELXL-2012 (Sheldrick, 2012)'
_computing_structure_solution 'SHELXTL (Sheldrick, 2008)'
_diffrn_ambient_temperature 100(2)
_diffrn_measured_fraction_theta_full 1.000
_diffrn_measured_fraction_theta_max 0.997
_diffrn_measurement_device_type 'CCD Bruker APEX'
_diffrn_measurement_method '\f and \w scans'
_diffrn_radiation_type MoK\a
_diffrn_radiation_wavelength 0.71073
_diffrn_reflns_av_R_equivalents 0.0176
_diffrn_reflns_av_unetI/netI 0.0144
_diffrn_reflns_Laue_measured_fraction_full 1.000
_diffrn_reflns_Laue_measured_fraction_max 0.997
_diffrn_reflns_limit_h_max 12
_diffrn_reflns_limit_h_min -12
_diffrn_reflns_limit_k_max 12
_diffrn_reflns_limit_k_min -12
_diffrn_reflns_limit_l_max 16
_diffrn_reflns_limit_l_min -16
_diffrn_reflns_number 20468
_diffrn_reflns_point_group_measured_fraction_full 1.000
_diffrn_reflns_point_group_measured_fraction_max 0.997
_diffrn_reflns_theta_full 25.242
_diffrn_reflns_theta_max 28.295
_diffrn_reflns_theta_min 1.680
_exptl_absorpt_coefficient_mu 0.435
_exptl_absorpt_correction_T_max 0.938
_exptl_absorpt_correction_T_min 0.812
_exptl_absorpt_correction_type multi-scan
_exptl_absorpt_process_details 'SADABS (Bruker, 2002)'
_exptl_crystal_colour red
_exptl_crystal_density_diffrn 1.496
_exptl_crystal_description block
_exptl_crystal_F_000 498
_exptl_crystal_size_max 0.500
_exptl_crystal_size_mid 0.440
_exptl_crystal_size_min 0.150
_refine_diff_density_max 1.476
_refine_diff_density_min -2.081
_refine_diff_density_rms 0.094
_refine_ls_extinction_method none
_refine_ls_goodness_of_fit_ref 1.084
_refine_ls_hydrogen_treatment constr
_refine_ls_matrix_type full
_refine_ls_number_parameters 350
_refine_ls_number_reflns 5377
_refine_ls_number_restraints 22
_refine_ls_restrained_S_all 1.085
_refine_ls_R_factor_all 0.0694
_refine_ls_R_factor_gt 0.0691
_refine_ls_shift/su_max 0.001
_refine_ls_shift/su_mean 0.000
_refine_ls_structure_factor_coef Fsqd
_refine_ls_weighting_details
;
w=1/[\s^2^(Fo^2^)+(0.0800P)^2^+4.6000P]
where P=(Fo^2^+2Fc^2^)/3
;
_refine_ls_weighting_scheme calc
_refine_ls_wR_factor_gt 0.1927
_refine_ls_wR_factor_ref 0.1928
_reflns_Friedel_coverage 0.000
_reflns_number_gt 5330
_reflns_number_total 5377
_reflns_threshold_expression 'I > 2\s(I)'
_cod_data_source_file c3dt33109a.txt
_cod_data_source_block 13018
_cod_database_code 7021404
_shelx_space_group_comment
;
The symmetry employed for this shelxl refinement is uniquely defined
by the following loop, which should always be used as a source of
symmetry information in preference to the above space-group names.
They are only intended as comments.
;
_shelx_estimated_absorpt_t_min 0.812
_shelx_estimated_absorpt_t_max 0.938

loop_
_space_group_symop_operation_xyz
'x, y, z'
'-x, -y, -z'

loop_
_atom_site_label
_atom_site_type_symbol
_atom_site_fract_x
_atom_site_fract_y
_atom_site_fract_z
_atom_site_U_iso_or_equiv
_atom_site_adp_type
_atom_site_occupancy
_atom_site_site_symmetry_order
_atom_site_calc_flag
_atom_site_refinement_flags_posn
_atom_site_refinement_flags_adp
_atom_site_refinement_flags_occupancy
_atom_site_disorder_assembly
_atom_site_disorder_group
Ru1 Ru 0.5000 0.5000 0.5000 0.0470(2) Uani 1 2 d S . P . .
F1 F 0.0230(8) 0.4721(9) 0.5955(6) 0.069(2) Uani 0.5 1 d . . P A -1
F2 F 0.0827(10) 0.4604(10) 0.4186(6) 0.083(3) Uani 0.5 1 d . . P A -1
F3 F 0.0658(13) 0.2749(8) 0.5262(10) 0.105(3) Uani 0.5 1 d . . P A -1
O1 O -0.0175(4) 0.8591(3) 1.1663(3) 0.0415(8) Uani 1 1 d D U . . .
O2 O 0.7736(3) -0.3665(3) 0.8478(2) 0.0333(6) Uani 1 1 d . . . . .
O3 O 0.7805(12) 0.6180(14) 0.5027(9) 0.055(3) Uani 0.5 1 d . . P B -1
O4 O 0.3364(12) 0.4619(9) 0.4805(7) 0.031(2) Uani 0.5 1 d . U P A -1
O5 O 0.3311(9) 0.2417(8) 0.5493(6) 0.0528(18) Uani 0.5 1 d . . P A -1
N1 N 0.3698(4) 0.6940(3) 0.5514(3) 0.0281(7) Uani 1 1 d . . . . .
N2 N 0.4650(4) 0.4198(3) 0.6611(3) 0.0278(7) Uani 1 1 d . . . . .
N3 N 0.6771(11) 0.5742(11) 0.4999(8) 0.0176(18) Uani 0.5 1 d . U P B -1
C1 C 0.3340(5) 0.8130(4) 0.4844(3) 0.0289(8) Uani 1 1 d . . . . .
C2 C 0.2297(5) 0.9228(4) 0.5516(3) 0.0298(8) Uani 1 1 d . . . . .
H2 H 0.1869 1.0157 0.5261 0.036 Uiso 1 1 calc R U . . .
C3 C 0.2039(5) 0.8689(4) 0.6578(3) 0.0298(8) Uani 1 1 d . . . . .
H3 H 0.1392 0.9166 0.7203 0.036 Uiso 1 1 calc R U . . .
C4 C 0.2932(4) 0.7253(4) 0.6579(3) 0.0271(8) Uani 1 1 d . . . . .
C5 C 0.2983(4) 0.6341(4) 0.7525(3) 0.0258(7) Uani 1 1 d . . . . .
C6 C 0.3790(5) 0.4922(4) 0.7525(3) 0.0276(8) Uani 1 1 d . . . . .
C7 C 0.3841(4) 0.3975(4) 0.8494(3) 0.0268(7) Uani 1 1 d . . . . .
H7 H 0.3352 0.4203 0.9235 0.032 Uiso 1 1 calc R U . . .
C8 C 0.4716(5) 0.2698(4) 0.8153(3) 0.0288(8) Uani 1 1 d . . . . .
H8 H 0.4950 0.1867 0.8611 0.035 Uiso 1 1 calc R U . . .
C9 C 0.5225(5) 0.2831(4) 0.6970(3) 0.0297(8) Uani 1 1 d . . . . .
C10 C 0.6141(5) 0.1732(4) 0.6304(3) 0.0293(8) Uani 1 1 d . . . . .
C11 C 0.2117(4) 0.6939(4) 0.8615(3) 0.0264(7) Uani 1 1 d . . . . .
C12 C 0.0821(4) 0.6508(4) 0.9197(3) 0.0255(7) Uani 1 1 d . . . . .
H12 H 0.0479 0.5827 0.8900 0.031 Uiso 1 1 calc R U . . .
C13 C 0.0012(5) 0.7056(4) 1.0211(3) 0.0297(8) Uani 1 1 d . . . . .
H13 H -0.0879 0.6757 1.0598 0.036 Uiso 1 1 calc R U . . .
C14 C 0.0512(5) 0.8039(4) 1.0651(3) 0.0280(8) Uani 1 1 d D . . . .
C15 C 0.1790(5) 0.8514(4) 1.0065(3) 0.0283(8) Uani 1 1 d . . . . .
H15 H 0.2120 0.9207 1.0357 0.034 Uiso 1 1 calc R U . . .
C16 C 0.2577(4) 0.7969(4) 0.9054(3) 0.0278(7) Uani 1 1 d . . . . .
H16 H 0.3443 0.8301 0.8652 0.033 Uiso 1 1 calc R U . . .
C17 C -0.1624(12) 0.8226(15) 1.2180(10) 0.055(4) Uani 0.56(2) 1 d D U P C 1
H17A H -0.2309 0.8621 1.1713 0.082 Uiso 0.56(2) 1 d R U P C 1
H17B H -0.2029 0.8631 1.2905 0.082 Uiso 0.56(2) 1 d R U P C 1
H17C H -0.1503 0.7184 1.2266 0.082 Uiso 0.56(2) 1 d R U P C 1
C17' C -0.102(2) 0.7697(13) 1.2484(8) 0.043(4) Uani 0.44(2) 1 d D U P C 2
H17D H -0.1984 0.7752 1.2323 0.065 Uiso 0.44(2) 1 d R U P C 2
H17E H -0.1195 0.8037 1.3219 0.065 Uiso 0.44(2) 1 d R U P C 2
H17F H -0.0466 0.6703 1.2459 0.065 Uiso 0.44(2) 1 d R U P C 2
C18 C 0.6560(4) 0.0285(4) 0.6855(3) 0.0265(7) Uani 1 1 d . . . . .
C19 C 0.5937(4) -0.0813(4) 0.6753(3) 0.0294(8) Uani 1 1 d . . . . .
H19 H 0.5242 -0.0657 0.6315 0.035 Uiso 1 1 calc R U . . .
C20 C 0.6296(4) -0.2167(4) 0.7277(3) 0.0273(7) Uani 1 1 d . . . . .
H20 H 0.5849 -0.2918 0.7199 0.033 Uiso 1 1 calc R U . . .
C21 C 0.7322(4) -0.2391(4) 0.7915(3) 0.0260(7) Uani 1 1 d . . . . .
C22 C 0.7986(5) -0.1299(4) 0.8008(3) 0.0307(8) Uani 1 1 d . . . . .
H22 H 0.8696 -0.1462 0.8433 0.037 Uiso 1 1 calc R U . . .
C23 C 0.7623(5) 0.0039(4) 0.7481(3) 0.0301(8) Uani 1 1 d . . . . .
H23 H 0.8088 0.0785 0.7543 0.036 Uiso 1 1 calc R U . . .
C24 C 0.6990(6) -0.4776(5) 0.8454(4) 0.0399(10) Uani 1 1 d . . . . .
H24A H 0.5913 -0.4428 0.8724 0.060 Uiso 1 1 d R U . . .
H24B H 0.7324 -0.5600 0.8926 0.060 Uiso 1 1 d R U . . .
H24C H 0.7219 -0.5063 0.7696 0.060 Uiso 1 1 d R U . . .
C25 C 0.2719(13) 0.3628(13) 0.5113(9) 0.027(2) Uani 0.5 1 d . . P A -1
C26 C 0.1051(13) 0.3955(10) 0.5109(8) 0.043(2) Uani 0.5 1 d . . P A -1

loop_
_atom_site_aniso_label
_atom_site_aniso_U_11
_atom_site_aniso_U_22
_atom_site_aniso_U_33
_atom_site_aniso_U_23
_atom_site_aniso_U_13
_atom_site_aniso_U_12
Ru1 0.0781(4) 0.0300(3) 0.0163(2) -0.00573(16) -0.0178(2) 0.0296(2)
F1 0.062(4) 0.075(5) 0.046(4) -0.011(3) -0.005(3) 0.024(4)
F2 0.093(6) 0.088(6) 0.048(4) -0.009(4) -0.029(4) 0.035(5)
F3 0.139(9) 0.037(4) 0.133(9) 0.009(5) -0.022(7) -0.031(5)
O1 0.0525(19) 0.0325(15) 0.0334(16) -0.0147(12) 0.0106(14) -0.0160(14)
O2 0.0436(16) 0.0218(13) 0.0353(15) 0.0063(11) -0.0182(13) -0.0030(11)
O3 0.038(6) 0.084(7) 0.046(5) -0.018(4) -0.016(4) -0.008(5)
O4 0.037(3) 0.028(3) 0.025(3) -0.004(3) -0.008(2) -0.002(3)
O5 0.070(5) 0.039(4) 0.043(4) 0.002(3) -0.016(3) 0.001(3)
N1 0.0400(18) 0.0214(14) 0.0192(14) -0.0041(11) -0.0132(13) 0.0085(13)
N2 0.0397(18) 0.0210(14) 0.0200(14) -0.0038(11) -0.0137(13) 0.0071(12)
N3 0.018(3) 0.019(3) 0.016(3) 0.001(2) 0.001(2) -0.011(3)
C1 0.040(2) 0.0212(16) 0.0226(17) -0.0040(13) -0.0142(15) 0.0070(15)
C2 0.039(2) 0.0225(17) 0.0233(17) -0.0029(13) -0.0107(15) 0.0066(15)
C3 0.042(2) 0.0204(16) 0.0232(17) -0.0045(13) -0.0106(15) 0.0055(15)
C4 0.0357(19) 0.0221(16) 0.0206(16) -0.0041(13) -0.0102(14) 0.0042(14)
C5 0.0351(19) 0.0201(16) 0.0211(16) -0.0048(12) -0.0118(14) 0.0031(14)
C6 0.039(2) 0.0230(17) 0.0184(15) -0.0033(13) -0.0118(14) 0.0045(15)
C7 0.0350(19) 0.0248(17) 0.0204(16) -0.0029(13) -0.0116(14) 0.0005(14)
C8 0.039(2) 0.0239(17) 0.0211(16) -0.0021(13) -0.0127(15) 0.0043(15)
C9 0.041(2) 0.0237(17) 0.0208(16) -0.0023(13) -0.0148(15) 0.0074(15)
C10 0.042(2) 0.0208(16) 0.0219(16) -0.0024(13) -0.0145(15) 0.0074(15)
C11 0.038(2) 0.0186(15) 0.0196(15) -0.0024(12) -0.0127(14) 0.0063(14)
C12 0.0281(17) 0.0194(15) 0.0309(18) -0.0019(13) -0.0122(14) -0.0031(13)
C13 0.0305(19) 0.0226(17) 0.0327(19) -0.0019(14) -0.0046(15) -0.0036(14)
C14 0.037(2) 0.0184(15) 0.0256(17) -0.0055(13) -0.0061(15) -0.0002(14)
C15 0.037(2) 0.0230(17) 0.0257(17) -0.0054(13) -0.0068(15) -0.0083(15)
C16 0.0322(19) 0.0264(17) 0.0246(17) -0.0034(14) -0.0039(14) -0.0089(14)
C17 0.066(6) 0.034(6) 0.048(6) -0.015(4) 0.024(5) -0.016(5)
C17' 0.053(8) 0.034(6) 0.033(5) -0.010(4) 0.013(5) -0.012(5)
C18 0.0361(19) 0.0213(16) 0.0184(15) -0.0018(12) -0.0103(14) 0.0057(14)
C19 0.0334(19) 0.0307(19) 0.0229(16) -0.0032(14) -0.0123(14) 0.0026(15)
C20 0.0316(19) 0.0266(17) 0.0251(17) -0.0043(14) -0.0110(14) -0.0030(14)
C21 0.0319(18) 0.0207(16) 0.0223(16) 0.0006(13) -0.0087(14) 0.0018(13)
C22 0.038(2) 0.0253(18) 0.0305(18) 0.0010(14) -0.0197(16) 0.0017(15)
C23 0.042(2) 0.0217(17) 0.0289(18) -0.0007(14) -0.0179(16) 0.0002(15)
C24 0.059(3) 0.0264(19) 0.037(2) 0.0050(16) -0.019(2) -0.0086(19)
C25 0.020(5) 0.036(5) 0.027(4) -0.005(3) 0.001(4) -0.016(5)
C26 0.048(6) 0.036(5) 0.038(5) -0.003(4) -0.009(4) 0.000(4)

loop_
_atom_type_symbol
_atom_type_description
_atom_type_scat_dispersion_real
_atom_type_scat_dispersion_imag
_atom_type_scat_source
C C 0.0033 0.0016 'International Tables Vol C Tables 4.2.6.8 and 6.1.1.4'
H H 0.0000 0.0000 'International Tables Vol C Tables 4.2.6.8 and 6.1.1.4'
N N 0.0061 0.0033 'International Tables Vol C Tables 4.2.6.8 and 6.1.1.4'
O O 0.0106 0.0060 'International Tables Vol C Tables 4.2.6.8 and 6.1.1.4'
F F 0.0171 0.0103 'International Tables Vol C Tables 4.2.6.8 and 6.1.1.4'
Ru Ru -1.2594 0.8363 'International Tables Vol C Tables 4.2.6.8 and 6.1.1.4'

loop_
_geom_angle_atom_site_label_1
_geom_angle_atom_site_label_2
_geom_angle_atom_site_label_3
_geom_angle
_geom_angle_site_symmetry_1
_geom_angle_site_symmetry_3
O4 Ru1 N3 168.7(4) . .
O4 Ru1 N1 86.1(3) . .
N3 Ru1 N1 88.4(3) . .
O4 Ru1 N1 93.8(3) . 2_666
N3 Ru1 N1 91.6(3) . 2_666
N1 Ru1 N1 180.0 . 2_666
O4 Ru1 N2 94.6(3) . .
N3 Ru1 N2 95.3(3) . .
N1 Ru1 N2 89.87(12) . .
N1 Ru1 N2 90.13(12) 2_666 .
O4 Ru1 N2 85.4(3) . 2_666
N3 Ru1 N2 84.7(3) . 2_666
N1 Ru1 N2 90.13(12) . 2_666
N1 Ru1 N2 89.87(12) 2_666 2_666
N2 Ru1 N2 180.0 . 2_666
C14 O1 C17' 116.6(5) . .
C14 O1 C17 114.2(4) . .
C21 O2 C24 117.0(3) . .
C25 O4 Ru1 134.0(9) . .
C1 N1 C4 107.5(3) . .
C1 N1 Ru1 126.1(2) . .
C4 N1 Ru1 126.3(2) . .
C9 N2 C6 107.6(3) . .
C9 N2 Ru1 126.1(2) . .
C6 N2 Ru1 126.3(2) . .
O3 N3 Ru1 178.3(9) . .
N1 C1 C10 126.4(3) . 2_666
N1 C1 C2 108.9(3) . .
C10 C1 C2 124.7(3) 2_666 .
C3 C2 C1 107.4(3) . .
C3 C2 H2 126.3 . .
C1 C2 H2 126.3 . .
C2 C3 C4 107.2(3) . .
C2 C3 H3 126.4 . .
C4 C3 H3 126.4 . .
N1 C4 C5 126.4(3) . .
N1 C4 C3 109.0(3) . .
C5 C4 C3 124.6(3) . .
C4 C5 C6 124.8(3) . .
C4 C5 C11 117.3(3) . .
C6 C5 C11 117.9(3) . .
N2 C6 C5 126.2(3) . .
N2 C6 C7 108.7(3) . .
C5 C6 C7 125.1(3) . .
C8 C7 C6 107.4(3) . .
C8 C7 H7 126.3 . .
C6 C7 H7 126.3 . .
C7 C8 C9 107.5(3) . .
C7 C8 H8 126.2 . .
C9 C8 H8 126.2 . .
N2 C9 C10 126.2(3) . .
N2 C9 C8 108.8(3) . .
C10 C9 C8 125.0(3) . .
C1 C10 C9 125.0(3) 2_666 .
C1 C10 C18 117.3(3) 2_666 .
C9 C10 C18 117.7(3) . .
C12 C11 C16 118.5(3) . .
C12 C11 C5 120.7(3) . .
C16 C11 C5 120.8(4) . .
C11 C12 C13 121.0(3) . .
C11 C12 H12 119.5 . .
C13 C12 H12 119.5 . .
C14 C13 C12 119.7(4) . .
C14 C13 H13 120.1 . .
C12 C13 H13 120.1 . .
O1 C14 C13 123.8(4) . .
O1 C14 C15 116.1(3) . .
C13 C14 C15 120.1(3) . .
C16 C15 C14 119.6(3) . .
C16 C15 H15 120.2 . .
C14 C15 H15 120.2 . .
C15 C16 C11 121.1(4) . .
C15 C16 H16 119.5 . .
C11 C16 H16 119.5 . .
O1 C17 H17A 109.5 . .
O1 C17 H17B 109.5 . .
H17A C17 H17B 109.5 . .
O1 C17 H17C 109.5 . .
H17A C17 H17C 109.5 . .
H17B C17 H17C 109.5 . .
O1 C17' H17D 109.5 . .
O1 C17' H17E 109.5 . .
H17D C17' H17E 109.5 . .
O1 C17' H17F 109.5 . .
H17D C17' H17F 109.5 . .
H17E C17' H17F 109.5 . .
C19 C18 C23 119.0(3) . .
C19 C18 C10 120.8(3) . .
C23 C18 C10 120.1(4) . .
C18 C19 C20 121.7(3) . .
C18 C19 H19 119.2 . .
C20 C19 H19 119.2 . .
C21 C20 C19 118.9(4) . .
C21 C20 H20 120.6 . .
C19 C20 H20 120.6 . .
O2 C21 C22 116.1(3) . .
O2 C21 C20 123.8(4) . .
C22 C21 C20 120.1(3) . .
C21 C22 C23 120.4(4) . .
C21 C22 H22 119.8 . .
C23 C22 H22 119.8 . .
C22 C23 C18 119.8(4) . .
C22 C23 H23 120.1 . .
C18 C23 H23 120.1 . .
O2 C24 H24A 109.5 . .
O2 C24 H24B 109.5 . .
H24A C24 H24B 109.5 . .
O2 C24 H24C 109.5 . .
H24A C24 H24C 109.5 . .
H24B C24 H24C 109.5 . .
O4 C25 O5 123.7(11) . .
O4 C25 C26 116.2(10) . .
O5 C25 C26 119.9(10) . .
F3 C26 F2 110.5(11) . .
F3 C26 F1 106.7(10) . .
F2 C26 F1 110.4(8) . .
F3 C26 C25 106.5(10) . .
F2 C26 C25 112.0(9) . .
F1 C26 C25 110.5(9) . .

loop_
_geom_bond_atom_site_label_1
_geom_bond_atom_site_label_2
_geom_bond_distance
_geom_bond_site_symmetry_2
Ru1 O4 1.773(11) .
Ru1 N3 1.986(11) .
Ru1 N1 2.052(3) .
Ru1 N2 2.056(3) .
F1 C26 1.325(11) .
F2 C26 1.302(12) .
F3 C26 1.280(13) .
O1 C14 1.373(4) .
O1 C17' 1.461(7) .
O1 C17 1.466(7) .
O2 C21 1.374(4) .
O2 C24 1.426(5) .
O3 N3 1.172(14) .
O4 C25 1.225(13) .
O5 C25 1.272(13) .
N1 C1 1.375(5) .
N1 C4 1.375(5) .
N2 C9 1.376(5) .
N2 C6 1.377(5) .
C1 C10 1.399(5) 2_666
C1 C2 1.444(5) .
C2 C3 1.358(5) .
C2 H2 0.9500 .
C3 C4 1.444(5) .
C3 H3 0.9500 .
C4 C5 1.401(5) .
C5 C6 1.402(5) .
C5 C11 1.501(5) .
C6 C7 1.443(5) .
C7 C8 1.357(5) .
C7 H7 0.9500 .
C8 C9 1.439(5) .
C8 H8 0.9500 .
C9 C10 1.402(5) .
C10 C18 1.499(5) .
C11 C12 1.385(6) .
C11 C16 1.396(5) .
C12 C13 1.393(5) .
C12 H12 0.9500 .
C13 C14 1.383(6) .
C13 H13 0.9500 .
C14 C15 1.393(6) .
C15 C16 1.385(5) .
C15 H15 0.9500 .
C16 H16 0.9500 .
C17 H17A 0.9800 .
C17 H17B 0.9800 .
C17 H17C 0.9800 .
C17' H17D 0.9800 .
C17' H17E 0.9800 .
C17' H17F 0.9800 .
C18 C19 1.364(6) .
C18 C23 1.411(5) .
C19 C20 1.402(5) .
C19 H19 0.9500 .
C20 C21 1.395(5) .
C20 H20 0.9500 .
C21 C22 1.381(6) .
C22 C23 1.391(5) .
C22 H22 0.9500 .
C23 H23 0.9500 .
C24 H24A 0.9800 .
C24 H24B 0.9800 .
C24 H24C 0.9800 .
C25 C26 1.551(15) .

loop_
_geom_hbond_atom_site_label_D
_geom_hbond_atom_site_label_H
_geom_hbond_atom_site_label_A
_geom_hbond_distance_DH
_geom_hbond_distance_HA
_geom_hbond_distance_DA
_geom_hbond_angle_DHA
_geom_hbond_site_symmetry_A
C2 H2 F3 0.95 2.49 3.402(10) 160.3 1_565
C3 H3 O1 0.95 2.59 3.462(5) 152.9 2_577
C17 H17B O5 0.98 2.31 3.012(13) 127.4 2_567

loop_
_geom_torsion_atom_site_label_1
_geom_torsion_atom_site_label_2
_geom_torsion_atom_site_label_3
_geom_torsion_atom_site_label_4
_geom_torsion
_geom_torsion_site_symmetry_1
_geom_torsion_site_symmetry_4
N3 Ru1 O4 C25 171.3(19) . .
N1 Ru1 O4 C25 -127.6(11) . .
N1 Ru1 O4 C25 52.4(11) 2_666 .
N2 Ru1 O4 C25 -38.0(11) . .
N2 Ru1 O4 C25 142.0(11) 2_666 .
C4 N1 C1 C10 -179.1(4) . 2_666
Ru1 N1 C1 C10 -3.8(6) . 2_666
C4 N1 C1 C2 -0.6(5) . .
Ru1 N1 C1 C2 174.8(3) . .
N1 C1 C2 C3 0.0(5) . .
C10 C1 C2 C3 178.6(4) 2_666 .
C1 C2 C3 C4 0.6(5) . .
C1 N1 C4 C5 -179.5(4) . .
Ru1 N1 C4 C5 5.2(6) . .
C1 N1 C4 C3 0.9(5) . .
Ru1 N1 C4 C3 -174.4(3) . .
C2 C3 C4 N1 -0.9(5) . .
C2 C3 C4 C5 179.5(4) . .
N1 C4 C5 C6 -2.9(7) . .
C3 C4 C5 C6 176.7(4) . .
N1 C4 C5 C11 176.6(4) . .
C3 C4 C5 C11 -3.9(6) . .
C9 N2 C6 C5 -178.9(4) . .
Ru1 N2 C6 C5 0.5(6) . .
C9 N2 C6 C7 0.5(5) . .
Ru1 N2 C6 C7 180.0(3) . .
C4 C5 C6 N2 -0.2(7) . .
C11 C5 C6 N2 -179.6(4) . .
C4 C5 C6 C7 -179.6(4) . .
C11 C5 C6 C7 0.9(6) . .
N2 C6 C7 C8 -0.4(5) . .
C5 C6 C7 C8 179.1(4) . .
C6 C7 C8 C9 0.1(5) . .
C6 N2 C9 C10 178.7(4) . .
Ru1 N2 C9 C10 -0.7(6) . .
C6 N2 C9 C8 -0.5(5) . .
Ru1 N2 C9 C8 -179.9(3) . .
C7 C8 C9 N2 0.2(5) . .
C7 C8 C9 C10 -179.0(4) . .
N2 C9 C10 C1 2.3(7) . 2_666
C8 C9 C10 C1 -178.6(4) . 2_666
N2 C9 C10 C18 -175.8(4) . .
C8 C9 C10 C18 3.3(7) . .
C4 C5 C11 C12 107.7(4) . .
C6 C5 C11 C12 -72.8(5) . .
C4 C5 C11 C16 -70.6(5) . .
C6 C5 C11 C16 108.9(4) . .
C16 C11 C12 C13 -1.7(5) . .
C5 C11 C12 C13 179.9(3) . .
C11 C12 C13 C14 -0.5(6) . .
C17' O1 C14 C13 27.0(11) . .
C17 O1 C14 C13 -9.0(9) . .
C17' O1 C14 C15 -152.4(10) . .
C17 O1 C14 C15 171.6(8) . .
C12 C13 C14 O1 -177.1(4) . .
C12 C13 C14 C15 2.2(6) . .
O1 C14 C15 C16 177.7(4) . .
C13 C14 C15 C16 -1.7(6) . .
C14 C15 C16 C11 -0.6(6) . .
C12 C11 C16 C15 2.3(6) . .
C5 C11 C16 C15 -179.4(3) . .
C1 C10 C18 C19 -71.9(5) 2_666 .
C9 C10 C18 C19 106.3(5) . .
C1 C10 C18 C23 107.5(4) 2_666 .
C9 C10 C18 C23 -74.3(5) . .
C23 C18 C19 C20 1.7(6) . .
C10 C18 C19 C20 -178.9(4) . .
C18 C19 C20 C21 -0.2(6) . .
C24 O2 C21 C22 175.9(4) . .
C24 O2 C21 C20 -4.1(6) . .
C19 C20 C21 O2 178.9(4) . .
C19 C20 C21 C22 -1.1(6) . .
O2 C21 C22 C23 -179.0(4) . .
C20 C21 C22 C23 1.0(6) . .
C21 C22 C23 C18 0.5(6) . .
C19 C18 C23 C22 -1.8(6) . .
C10 C18 C23 C22 178.8(4) . .
Ru1 O4 C25 O5 -16.2(19) . .
Ru1 O4 C25 C26 158.9(8) . .
O4 C25 C26 F3 168.7(11) . .
O5 C25 C26 F3 -15.9(14) . .
O4 C25 C26 F2 47.8(14) . .
O5 C25 C26 F2 -136.9(10) . .
O4 C25 C26 F1 -75.8(12) . .
O5 C25 C26 F1 99.6(12) . .
